data_7221893
loop_
_publ_author_name
'Prasad, Chelluri Durga Durga'
'Verma, Ajay'
'Sattar, Moh'
'Kumar, Sangit'

_publ_section_title
;
 Silver Mediated Thio-Acetoxylation and TFA Triggered Cyclization of Amino
 Disulfides with Unactivated Alkenes: Synthesis of
 3-Aryl/Alkyl-1,4-benzothiazines
;
_journal_name_full 'RSC Adv.'
_journal_paper_doi 10.1039/C5RA12995H
_journal_year 2015
_chemical_absolute_configuration unk
_chemical_formula_moiety 'C16  H21  N1  O3  S1'
_chemical_formula_sum 'C16 H21 N O3 S'
_chemical_formula_weight 307.4
_chemical_name_systematic
;
 ?
;
_space_group_IT_number 33
_symmetry_cell_setting orthorhombic
_symmetry_Int_Tables_number 33
_symmetry_space_group_name_Hall 'P 2c -2n'
_symmetry_space_group_name_H-M 'P n a 21'
_atom_sites_solution_hydrogens geom
_audit_conform_dict_location ftp://ftp.iucr.org/pub/cif_core.dic
_audit_conform_dict_name cif_core.dic
_audit_conform_dict_version 2.4.3
_audit_creation_date 2015-01-05T15:34:58-00:00
_audit_creation_method 'WinGX routine CIF_UPDATE'
_audit_update_record
;
2015-07-01 deposited with the CCDC.
2015-08-25 downloaded from the CCDC.
;
_cell_angle_alpha 90
_cell_angle_beta 90
_cell_angle_gamma 90
_cell_formula_units_Z 8
_cell_length_a 9.3777(6)
_cell_length_b 9.5320(6)
_cell_length_c 34.929(2)
_cell_measurement_reflns_used 0
_cell_measurement_temperature 296(2)
_cell_measurement_theta_max 0
_cell_measurement_theta_min 0
_cell_measurement_wavelength 0.71073
_cell_volume 3122.2(3)
_computing_cell_refinement 'Bruker SAINT'
_computing_data_collection 'Bruker APEX2'
_computing_data_reduction 'Bruker SAINT'
_computing_molecular_graphics 'Ortep for Windows (Farrugia, 2012)'
_computing_publication_material 'WinGX publication routines (Farrugia, 2012)'
_computing_structure_refinement 'SHELXL-2014 (Sheldrick, 2014)'
_computing_structure_solution 'SHELXS-97 (Sheldrick 2008)'
_diffrn_ambient_temperature 296(2)
_diffrn_measured_fraction_theta_full 1
_diffrn_measured_fraction_theta_max 0.999
_diffrn_measurement_device_type 'Bruker APEX-II CCD'
_diffrn_measurement_method '\f and \w scans'
_diffrn_radiation_probe x-ray
_diffrn_radiation_type MoK\a
_diffrn_radiation_wavelength 0.71073
_diffrn_reflns_av_R_equivalents 0.0441
_diffrn_reflns_laue_measured_fraction_full 1
_diffrn_reflns_laue_measured_fraction_max 0.999
_diffrn_reflns_limit_h_max 11
_diffrn_reflns_limit_h_min -11
_diffrn_reflns_limit_k_max 11
_diffrn_reflns_limit_k_min -10
_diffrn_reflns_limit_l_max 43
_diffrn_reflns_limit_l_min -42
_diffrn_reflns_number 22493
_diffrn_reflns_point_group_measured_fraction_full 0.999
_diffrn_reflns_point_group_measured_fraction_max 0.997
_diffrn_reflns_theta_full 25.242
_diffrn_reflns_theta_max 26.055
_diffrn_reflns_theta_min 1.166
_diffrn_standards_number 0
_exptl_absorpt_coefficient_mu 0.217
_exptl_absorpt_correction_type none
_exptl_crystal_density_diffrn 1.308
_exptl_crystal_density_method 'not measured'
_exptl_crystal_description char
_exptl_crystal_F_000 1312
_exptl_crystal_size_max 0
_exptl_crystal_size_mid 0
_exptl_crystal_size_min 0
_refine_diff_density_max 0.2
_refine_diff_density_min -0.204
_refine_diff_density_rms 0.047
_refine_ls_abs_structure_details
;
 Flack x determined using 2113 quotients [(I+)-(I-)]/[(I+)+(I-)]
 (Parsons, Flack and Wagner, Acta Cryst. B69 (2013) 249-259).
;
_refine_ls_abs_structure_Flack 0.01(4)
_refine_ls_extinction_method none
_refine_ls_goodness_of_fit_ref 1.072
_refine_ls_hydrogen_treatment constr
_refine_ls_matrix_type full
_refine_ls_number_constraints 0
_refine_ls_number_parameters 383
_refine_ls_number_reflns 6161
_refine_ls_number_restraints 1
_refine_ls_restrained_S_all 1.072
_refine_ls_R_factor_all 0.0528
_refine_ls_R_factor_gt 0.0391
_refine_ls_shift/su_max 0
_refine_ls_shift/su_mean 0
_refine_ls_structure_factor_coef Fsqd
_refine_ls_weighting_details 'w=1/[\s^2^(Fo^2^)+(0.0480P)^2^+0.6028P] where P=(Fo^2^+2Fc^2^)/3'
_refine_ls_weighting_scheme calc
_refine_ls_wR_factor_gt 0.0849
_refine_ls_wR_factor_ref 0.1055
_reflns_number_gt 5096
_reflns_number_total 6161
_reflns_threshold_expression 'I > 2\s(I)'
_cod_data_source_file c5ra12995h3.cif
_cod_data_source_block DP_521
_cod_database_code 7221893

loop_
_symmetry_equiv_pos_as_xyz
'x, y, z'
'-x, -y, z+1/2'
'x+1/2, -y+1/2, z'
'-x+1/2, y+1/2, z+1/2'

loop_
_atom_site_label
_atom_site_type_symbol
_atom_site_fract_x
_atom_site_fract_y
_atom_site_fract_z
_atom_site_U_iso_or_equiv
_atom_site_adp_type
_atom_site_occupancy
_atom_site_calc_flag
S1 S 0.85152(10) 0.58430(11) 0.36286(3) 0.0238(3) Uani 1 d
S2 S 0.57389(10) 0.58746(12) 0.63790(3) 0.0249(3) Uani 1 d
O5 O 0.6379(3) 0.5355(3) 0.43193(9) 0.0228(7) Uani 1 d
O2 O 0.3703(3) 0.5480(3) 0.56701(9) 0.0268(7) Uani 1 d
O4 O 0.3962(3) 0.6745(3) 0.28577(9) 0.0284(7) Uani 1 d
O1 O 0.1202(3) 0.6809(3) 0.71603(9) 0.0273(7) Uani 1 d
O6 O 0.8034(4) 0.4128(3) 0.46412(11) 0.0432(9) Uani 1 d
N1 N 0.3536(3) 0.6561(3) 0.69947(11) 0.0205(8) Uani 1 d
H1 H 0.4338 0.6996 0.6982 0.025 Uiso 1 calc
N2 N 0.6304(4) 0.6504(3) 0.30151(10) 0.0200(8) Uani 1 d
H2 H 0.7098 0.695 0.3032 0.024 Uiso 1 calc
C24 C 0.4578(4) 0.6736(4) 0.56897(12) 0.0226(10) Uani 1 d
H24 H 0.5531 0.6522 0.5591 0.027 Uiso 1 calc
C15 C 0.6880(5) 0.4192(4) 0.44975(13) 0.0260(10) Uani 1 d
C31 C 0.2414(4) 0.7290(4) 0.71318(13) 0.0207(9) Uani 1 d
C2 C 0.6313(4) 0.5091(4) 0.31339(12) 0.0198(9) Uani 1 d
C7 C 0.5171(4) 0.7237(5) 0.28764(13) 0.0209(9) Uani 1 d
C23 C 0.4697(4) 0.7168(4) 0.61061(12) 0.0208(9) Uani 1 d
H23 H 0.3737 0.7225 0.6216 0.025 Uiso 1 calc
C25 C 0.3911(5) 0.7852(5) 0.54452(14) 0.0257(10) Uani 1 d
H25A H 0.2927 0.7984 0.5522 0.031 Uiso 1 calc
H25B H 0.3915 0.7549 0.518 0.031 Uiso 1 calc
C1 C 0.7266(4) 0.4665(4) 0.34209(12) 0.0205(9) Uani 1 d
O3 O 0.5270(5) 0.4449(4) 0.52843(14) 0.0792(16) Uani 1 d
C18 C 0.3521(4) 0.5155(4) 0.68696(12) 0.0194(9) Uani 1 d
C28 C 0.5420(5) 0.8590(4) 0.61468(13) 0.0240(10) Uani 1 d
H28A H 0.6417 0.8502 0.6077 0.029 Uiso 1 calc
H28B H 0.5373 0.8887 0.6412 0.029 Uiso 1 calc
C17 C 0.4459(4) 0.4718(5) 0.65780(12) 0.0222(10) Uani 1 d
C22 C 0.4472(5) 0.3320(4) 0.64682(14) 0.0288(11) Uani 1 d
H22 H 0.5098 0.3031 0.6278 0.035 Uiso 1 calc
C20 C 0.2646(5) 0.2781(5) 0.69196(15) 0.0327(12) Uani 1 d
H20 H 0.2038 0.2133 0.7034 0.039 Uiso 1 calc
C32 C 0.2755(5) 0.8762(4) 0.72582(14) 0.0270(10) Uani 1 d
H32A H 0.2051 0.9395 0.7159 0.04 Uiso 1 calc
H32B H 0.3679 0.9023 0.7164 0.04 Uiso 1 calc
H32C H 0.2753 0.8806 0.7533 0.04 Uiso 1 calc
C9 C 0.7417(4) 0.7083(4) 0.39011(12) 0.0189(9) Uani 1 d
H9 H 0.6471 0.7138 0.3783 0.023 Uiso 1 calc
C19 C 0.2609(5) 0.4176(4) 0.70369(14) 0.0253(10) Uani 1 d
H19 H 0.1976 0.4455 0.7227 0.03 Uiso 1 calc
C10 C 0.7252(4) 0.6604(4) 0.43171(12) 0.0203(9) Uani 1 d
H10 H 0.8193 0.6385 0.4423 0.024 Uiso 1 calc
C14 C 0.8126(5) 0.8527(4) 0.38797(13) 0.0235(10) Uani 1 d
H14A H 0.9113 0.8445 0.396 0.028 Uiso 1 calc
H14B H 0.8119 0.8849 0.3616 0.028 Uiso 1 calc
C13 C 0.7378(5) 0.9611(4) 0.41306(13) 0.0264(10) Uani 1 d
H13A H 0.7896 1.0492 0.412 0.032 Uiso 1 calc
H13B H 0.6423 0.9774 0.4034 0.032 Uiso 1 calc
C3 C 0.5418(5) 0.4104(4) 0.29666(14) 0.0249(10) Uani 1 d
H3 H 0.4772 0.4382 0.2779 0.03 Uiso 1 calc
C5 C 0.6436(5) 0.2281(5) 0.33550(15) 0.0313(11) Uani 1 d
H5 H 0.6478 0.1343 0.3428 0.038 Uiso 1 calc
C26 C 0.4700(5) 0.9237(4) 0.54783(14) 0.0293(11) Uani 1 d
H26A H 0.423 0.9941 0.5323 0.035 Uiso 1 calc
H26B H 0.5668 0.9129 0.5386 0.035 Uiso 1 calc
C27 C 0.4721(5) 0.9708(5) 0.58941(13) 0.0265(10) Uani 1 d
H27A H 0.3753 0.9875 0.5981 0.032 Uiso 1 calc
H27B H 0.5247 1.0581 0.5916 0.032 Uiso 1 calc
C8 C 0.5502(5) 0.8695(4) 0.27467(14) 0.0277(11) Uani 1 d
H8A H 0.5551 0.8717 0.2472 0.041 Uiso 1 calc
H8B H 0.6402 0.8984 0.2852 0.041 Uiso 1 calc
H8C H 0.4767 0.9321 0.2833 0.041 Uiso 1 calc
C6 C 0.7324(5) 0.3257(4) 0.35241(13) 0.0270(11) Uani 1 d
H6 H 0.7971 0.2967 0.371 0.032 Uiso 1 calc
C12 C 0.7298(5) 0.9108(4) 0.45442(13) 0.0274(11) Uani 1 d
H12A H 0.8254 0.9012 0.4647 0.033 Uiso 1 calc
H12B H 0.6792 0.9795 0.4698 0.033 Uiso 1 calc
C4 C 0.5481(5) 0.2712(5) 0.30767(15) 0.0304(11) Uani 1 d
H4 H 0.4877 0.2061 0.2963 0.037 Uiso 1 calc
C11 C 0.6531(5) 0.7705(5) 0.45650(15) 0.0251(10) Uani 1 d
H11A H 0.6515 0.7384 0.4829 0.03 Uiso 1 calc
H11B H 0.5552 0.7824 0.4481 0.03 Uiso 1 calc
C29 C 0.4169(6) 0.4418(5) 0.54532(16) 0.0365(12) Uani 1 d
C21 C 0.3574(5) 0.2345(5) 0.66358(15) 0.0337(12) Uani 1 d
H21 H 0.3595 0.1411 0.6559 0.04 Uiso 1 calc
C16 C 0.5812(5) 0.3036(5) 0.44763(16) 0.0369(12) Uani 1 d
H16A H 0.6212 0.2198 0.4585 0.055 Uiso 1 calc
H16B H 0.5564 0.2868 0.4214 0.055 Uiso 1 calc
H16C H 0.4973 0.3297 0.4617 0.055 Uiso 1 calc
C30 C 0.3124(6) 0.3213(5) 0.54531(17) 0.0420(13) Uani 1 d
H30A H 0.336 0.2574 0.525 0.063 Uiso 1 calc
H30B H 0.2177 0.3568 0.5414 0.063 Uiso 1 calc
H30C H 0.317 0.2733 0.5694 0.063 Uiso 1 calc

loop_
_atom_site_aniso_label
_atom_site_aniso_U_11
_atom_site_aniso_U_22
_atom_site_aniso_U_33
_atom_site_aniso_U_23
_atom_site_aniso_U_13
_atom_site_aniso_U_12
S1 0.0183(5) 0.0312(6) 0.0220(6) -0.0030(5) -0.0012(5) 0.0029(4)
S2 0.0181(5) 0.0337(6) 0.0229(6) 0.0021(5) 0.0013(5) 0.0029(5)
O5 0.0236(16) 0.0210(15) 0.0236(18) 0.0035(13) -0.0025(13) -0.0019(12)
O2 0.0256(16) 0.0258(17) 0.0290(19) -0.0092(13) 0.0009(14) 0.0000(13)
O4 0.0195(16) 0.0304(17) 0.035(2) -0.0005(14) -0.0024(15) 0.0016(14)
O1 0.0175(16) 0.0321(17) 0.032(2) 0.0016(14) 0.0014(14) 0.0007(13)
O6 0.036(2) 0.041(2) 0.052(2) 0.0157(17) -0.0066(18) 0.0091(16)
N1 0.0150(17) 0.0222(18) 0.024(2) -0.0029(16) 0.0027(15) -0.0006(15)
N2 0.0159(17) 0.0221(17) 0.022(2) -0.0004(15) -0.0017(15) -0.0016(15)
C24 0.018(2) 0.029(2) 0.021(3) -0.0037(19) -0.0003(19) -0.0013(18)
C15 0.035(3) 0.025(2) 0.017(2) 0.0023(19) 0.003(2) 0.008(2)
C31 0.020(2) 0.027(2) 0.015(3) 0.0016(19) -0.0015(18) 0.0038(19)
C2 0.021(2) 0.018(2) 0.020(2) -0.0015(18) 0.0023(18) 0.0014(17)
C7 0.020(2) 0.025(2) 0.017(3) -0.0010(18) 0.0023(18) 0.0013(18)
C23 0.017(2) 0.029(2) 0.017(2) -0.001(2) 0.0026(17) 0.0013(18)
C25 0.024(2) 0.035(2) 0.018(3) -0.004(2) -0.0007(19) 0.0031(19)
C1 0.019(2) 0.026(2) 0.017(2) -0.0029(18) 0.0014(18) 0.0055(18)
O3 0.068(3) 0.072(3) 0.097(4) -0.057(3) 0.044(3) -0.016(2)
C18 0.018(2) 0.021(2) 0.020(2) -0.0008(18) -0.0046(18) 0.0008(17)
C28 0.024(2) 0.030(2) 0.018(2) -0.006(2) 0.000(2) -0.0049(19)
C17 0.020(2) 0.028(2) 0.019(2) 0.0018(19) -0.0022(18) 0.0029(19)
C22 0.036(3) 0.026(2) 0.025(3) -0.003(2) -0.001(2) 0.007(2)
C20 0.036(3) 0.026(2) 0.036(3) 0.005(2) -0.003(2) -0.006(2)
C32 0.026(2) 0.027(2) 0.028(3) -0.007(2) -0.001(2) 0.0024(19)
C9 0.015(2) 0.025(2) 0.017(2) -0.001(2) 0.0010(17) 0.0014(17)
C19 0.026(2) 0.028(2) 0.022(3) -0.001(2) 0.0000(19) 0.0010(19)
C10 0.019(2) 0.022(2) 0.020(2) -0.0003(18) -0.0052(18) -0.0006(17)
C14 0.024(2) 0.029(2) 0.018(2) 0.0036(19) -0.004(2) -0.0035(19)
C13 0.029(2) 0.020(2) 0.030(3) 0.001(2) -0.004(2) 0.0000(18)
C3 0.025(2) 0.028(2) 0.022(3) -0.004(2) -0.0029(19) 0.0005(18)
C5 0.045(3) 0.021(2) 0.028(3) 0.003(2) 0.007(2) 0.001(2)
C26 0.033(3) 0.030(2) 0.025(3) 0.002(2) 0.001(2) 0.003(2)
C27 0.029(2) 0.025(2) 0.025(3) -0.005(2) 0.005(2) -0.001(2)
C8 0.026(2) 0.028(2) 0.029(3) 0.005(2) 0.001(2) 0.006(2)
C6 0.036(3) 0.027(2) 0.019(3) 0.0012(19) 0.0013(19) 0.0069(19)
C12 0.035(3) 0.025(2) 0.021(3) -0.005(2) -0.005(2) -0.001(2)
C4 0.035(2) 0.024(2) 0.033(3) -0.008(2) 0.005(2) -0.004(2)
C11 0.025(2) 0.030(2) 0.020(3) -0.003(2) -0.0028(19) -0.002(2)
C29 0.044(3) 0.034(3) 0.032(3) -0.011(2) -0.001(3) 0.004(2)
C21 0.049(3) 0.022(2) 0.030(3) -0.005(2) -0.002(2) 0.002(2)
C16 0.052(3) 0.022(2) 0.037(3) 0.003(2) 0.010(3) -0.002(2)
C30 0.057(3) 0.027(3) 0.042(3) -0.007(2) -0.008(3) 0.001(2)

loop_
_atom_type_symbol
_atom_type_description
_atom_type_scat_dispersion_real
_atom_type_scat_dispersion_imag
_atom_type_scat_source
C C 0.0033 0.0016 'International Tables Vol C Tables 4.2.6.8 and 6.1.1.4'
H H 0 0 'International Tables Vol C Tables 4.2.6.8 and 6.1.1.4'
N N 0.0061 0.0033 'International Tables Vol C Tables 4.2.6.8 and 6.1.1.4'
O O 0.0106 0.006 'International Tables Vol C Tables 4.2.6.8 and 6.1.1.4'
S S 0.1246 0.1234 'International Tables Vol C Tables 4.2.6.8 and 6.1.1.4'

loop_
_geom_angle_atom_site_label_1
_geom_angle_atom_site_label_2
_geom_angle_atom_site_label_3
_geom_angle
C1 S1 C9 104.41(19)
C17 S2 C23 105.10(19)
C15 O5 C10 118.7(3)
C29 O2 C24 117.7(4)
C31 N1 C18 126.3(3)
C31 N1 H1 116.9
C18 N1 H1 116.9
C7 N2 C2 126.9(3)
C7 N2 H2 116.5
C2 N2 H2 116.5
O2 C24 C25 108.8(3)
O2 C24 C23 108.1(3)
C25 C24 C23 112.6(4)
O2 C24 H24 109.1
C25 C24 H24 109.1
C23 C24 H24 109.1
O6 C15 O5 123.3(4)
O6 C15 C16 126.3(4)
O5 C15 C16 110.4(4)
O1 C31 N1 123.9(4)
O1 C31 C32 121.3(4)
N1 C31 C32 114.7(4)
C3 C2 C1 119.3(4)
C3 C2 N2 121.3(4)
C1 C2 N2 119.4(4)
O4 C7 N2 122.9(4)
O4 C7 C8 122.1(4)
N2 C7 C8 115.1(4)
C24 C23 C28 111.4(4)
C24 C23 S2 110.8(3)
C28 C23 S2 108.2(3)
C24 C23 H23 108.8
C28 C23 H23 108.8
S2 C23 H23 108.8
C24 C25 C26 111.8(4)
C24 C25 H25A 109.3
C26 C25 H25A 109.3
C24 C25 H25B 109.3
C26 C25 H25B 109.3
H25A C25 H25B 107.9
C6 C1 C2 119.3(4)
C6 C1 S1 118.6(3)
C2 C1 S1 121.9(3)
C19 C18 C17 119.2(4)
C19 C18 N1 120.8(4)
C17 C18 N1 119.9(4)
C23 C28 C27 112.1(4)
C23 C28 H28A 109.2
C27 C28 H28A 109.2
C23 C28 H28B 109.2
C27 C28 H28B 109.2
H28A C28 H28B 107.9
C22 C17 C18 119.3(4)
C22 C17 S2 118.9(3)
C18 C17 S2 121.5(3)
C21 C22 C17 121.5(4)
C21 C22 H22 119.2
C17 C22 H22 119.2
C21 C20 C19 120.9(4)
C21 C20 H20 119.6
C19 C20 H20 119.6
C31 C32 H32A 109.5
C31 C32 H32B 109.5
H32A C32 H32B 109.5
C31 C32 H32C 109.5
H32A C32 H32C 109.5
H32B C32 H32C 109.5
C14 C9 C10 111.0(4)
C14 C9 S1 108.1(3)
C10 C9 S1 110.9(3)
C14 C9 H9 108.9
C10 C9 H9 108.9
S1 C9 H9 108.9
C20 C19 C18 120.1(4)
C20 C19 H19 120
C18 C19 H19 120
O5 C10 C11 108.3(3)
O5 C10 C9 107.9(3)
C11 C10 C9 112.4(4)
O5 C10 H10 109.4
C11 C10 H10 109.4
C9 C10 H10 109.4
C13 C14 C9 112.4(4)
C13 C14 H14A 109.1
C9 C14 H14A 109.1
C13 C14 H14B 109.1
C9 C14 H14B 109.1
H14A C14 H14B 107.8
C12 C13 C14 110.7(4)
C12 C13 H13A 109.5
C14 C13 H13A 109.5
C12 C13 H13B 109.5
C14 C13 H13B 109.5
H13A C13 H13B 108.1
C4 C3 C2 120.5(4)
C4 C3 H3 119.8
C2 C3 H3 119.8
C6 C5 C4 119.4(4)
C6 C5 H5 120.3
C4 C5 H5 120.3
C25 C26 C27 109.6(4)
C25 C26 H26A 109.7
C27 C26 H26A 109.7
C25 C26 H26B 109.7
C27 C26 H26B 109.7
H26A C26 H26B 108.2
C26 C27 C28 110.5(4)
C26 C27 H27A 109.5
C28 C27 H27A 109.5
C26 C27 H27B 109.5
C28 C27 H27B 109.5
H27A C27 H27B 108.1
C7 C8 H8A 109.5
C7 C8 H8B 109.5
H8A C8 H8B 109.5
C7 C8 H8C 109.5
H8A C8 H8C 109.5
H8B C8 H8C 109.5
C5 C6 C1 121.0(4)
C5 C6 H6 119.5
C1 C6 H6 119.5
C11 C12 C13 110.2(4)
C11 C12 H12A 109.6
C13 C12 H12A 109.6
C11 C12 H12B 109.6
C13 C12 H12B 109.6
H12A C12 H12B 108.1
C3 C4 C5 120.5(4)
C3 C4 H4 119.7
C5 C4 H4 119.7
C10 C11 C12 111.7(4)
C10 C11 H11A 109.3
C12 C11 H11A 109.3
C10 C11 H11B 109.3
C12 C11 H11B 109.3
H11A C11 H11B 107.9
O3 C29 O2 123.1(5)
O3 C29 C30 125.6(5)
O2 C29 C30 111.3(4)
C20 C21 C22 118.9(4)
C20 C21 H21 120.5
C22 C21 H21 120.5
C15 C16 H16A 109.5
C15 C16 H16B 109.5
H16A C16 H16B 109.5
C15 C16 H16C 109.5
H16A C16 H16C 109.5
H16B C16 H16C 109.5
C29 C30 H30A 109.5
C29 C30 H30B 109.5
H30A C30 H30B 109.5
C29 C30 H30C 109.5
H30A C30 H30C 109.5
H30B C30 H30C 109.5

loop_
_geom_bond_atom_site_label_1
_geom_bond_atom_site_label_2
_geom_bond_distance
S1 C1 1.778(4)
S1 C9 1.834(4)
S2 C17 1.772(4)
S2 C23 1.839(4)
O5 C15 1.355(5)
O5 C10 1.445(5)
O2 C29 1.338(5)
O2 C24 1.453(5)
O4 C7 1.229(5)
O1 C31 1.229(5)
O6 C15 1.195(5)
N1 C31 1.349(5)
N1 C18 1.409(5)
N1 H1 0.86
N2 C7 1.360(5)
N2 C2 1.409(5)
N2 H2 0.86
C24 C25 1.501(6)
C24 C23 1.516(6)
C24 H24 0.98
C15 C16 1.491(6)
C31 C32 1.505(6)
C2 C3 1.390(6)
C2 C1 1.403(6)
C7 C8 1.494(6)
C23 C28 1.523(6)
C23 H23 0.98
C25 C26 1.518(6)
C25 H25A 0.97
C25 H25B 0.97
C1 C6 1.391(6)
O3 C29 1.189(6)
C18 C19 1.394(6)
C18 C17 1.409(6)
C28 C27 1.531(6)
C28 H28A 0.97
C28 H28B 0.97
C17 C22 1.387(6)
C22 C21 1.384(6)
C22 H22 0.93
C20 C21 1.384(7)
C20 C19 1.392(6)
C20 H20 0.93
C32 H32A 0.96
C32 H32B 0.96
C32 H32C 0.96
C9 C14 1.531(6)
C9 C10 1.531(6)
C9 H9 0.98
C19 H19 0.93
C10 C11 1.519(6)
C10 H10 0.98
C14 C13 1.526(6)
C14 H14A 0.97
C14 H14B 0.97
C13 C12 1.524(6)
C13 H13A 0.97
C13 H13B 0.97
C3 C4 1.382(6)
C3 H3 0.93
C5 C6 1.381(7)
C5 C4 1.384(7)
C5 H5 0.93
C26 C27 1.520(6)
C26 H26A 0.97
C26 H26B 0.97
C27 H27A 0.97
C27 H27B 0.97
C8 H8A 0.96
C8 H8B 0.96
C8 H8C 0.96
C6 H6 0.93
C12 C11 1.521(6)
C12 H12A 0.97
C12 H12B 0.97
C4 H4 0.93
C11 H11A 0.97
C11 H11B 0.97
C29 C30 1.510(7)
C21 H21 0.93
C16 H16A 0.96
C16 H16B 0.96
C16 H16C 0.96
C30 H30A 0.96
C30 H30B 0.96
C30 H30C 0.96
